data_4346335
loop_
_publ_author_name
'Myers, Thomas W.'
'Chavez, David E.'
'Hanson, Susan K.'
'Scharff, R. Jason'
'Scott, Brian L.'
'Veauthier, Jacqueline M.'
'Wu, Ruilian'

_publ_section_title
;
 Independent Control of Optical and Explosive Properties:
 Pyrazole-Tetrazine Complexes of First Row Transition Metals.
;
_journal_issue 16
_journal_name_full 'Inorganic chemistry'
_journal_page_first 8077
_journal_page_last 8086
_journal_paper_doi 10.1021/acs.inorgchem.5b01313
_journal_volume 54
_journal_year 2015
_chemical_formula_sum 'C29 H27 Fe N28 O6'
_chemical_formula_weight 919.63
_space_group_crystal_system monoclinic
_space_group_IT_number 14
_space_group_name_Hall '-P 2yn'
_space_group_name_H-M_alt 'P 1 21/n 1'
_atom_sites_solution_hydrogens geom
_audit_creation_method SHELXL-2014/7
_cell_angle_alpha 90
_cell_angle_beta 105.338(3)
_cell_angle_gamma 90
_cell_formula_units_Z 4
_cell_length_a 18.472(4)
_cell_length_b 12.648(2)
_cell_length_c 19.932(4)
_cell_measurement_reflns_used 100
_cell_measurement_temperature 100(2)
_cell_measurement_theta_max 28.84
_cell_measurement_theta_min 2.48
_cell_volume 4490.9(15)
_computing_cell_refinement 'SHELXL-2014/7 (Sheldrick, 2014)'
_computing_data_collection 'bruker apex'
_computing_data_reduction 'SHELXL-2014/7 (Sheldrick, 2014)'
_computing_molecular_graphics 'SHELXL-2014/7 (Sheldrick, 2014)'
_computing_publication_material 'SHELXL-2014/7 (Sheldrick, 2014)'
_computing_structure_refinement 'SHELXL-2014/7 (Sheldrick, 2014)'
_computing_structure_solution 'SHELXL-2014/7 (Sheldrick, 2014)'
_diffrn_ambient_temperature 100(2)
_diffrn_measured_fraction_theta_full 0.996
_diffrn_measured_fraction_theta_max 0.992
_diffrn_measurement_device_type 'ccd area detector'
_diffrn_measurement_method 'phi and omega scans'
_diffrn_radiation_type MoK\a
_diffrn_radiation_wavelength 0.71073
_diffrn_reflns_av_R_equivalents 0.0602
_diffrn_reflns_av_unetI/netI 0.0403
_diffrn_reflns_Laue_measured_fraction_full 0.996
_diffrn_reflns_Laue_measured_fraction_max 0.992
_diffrn_reflns_limit_h_max 23
_diffrn_reflns_limit_h_min -23
_diffrn_reflns_limit_k_max 15
_diffrn_reflns_limit_k_min -15
_diffrn_reflns_limit_l_max 24
_diffrn_reflns_limit_l_min -24
_diffrn_reflns_number 52357
_diffrn_reflns_point_group_measured_fraction_full 0.996
_diffrn_reflns_point_group_measured_fraction_max 0.992
_diffrn_reflns_theta_full 25.242
_diffrn_reflns_theta_max 26.379
_diffrn_reflns_theta_min 2.662
_diffrn_source 'sealed tube'
_exptl_absorpt_coefficient_mu 0.408
_exptl_absorpt_correction_T_max 0.901
_exptl_absorpt_correction_T_min 0.874
_exptl_absorpt_correction_type numerical
_exptl_absorpt_process_details sadabs
_exptl_crystal_colour blue
_exptl_crystal_density_diffrn 1.360
_exptl_crystal_description block
_exptl_crystal_F_000 1884
_exptl_crystal_size_max 0.340
_exptl_crystal_size_mid 0.300
_exptl_crystal_size_min 0.260
_refine_diff_density_max 1.228
_refine_diff_density_min -0.825
_refine_diff_density_rms 0.112
_refine_ls_extinction_method none
_refine_ls_goodness_of_fit_ref 1.081
_refine_ls_hydrogen_treatment constr
_refine_ls_matrix_type full
_refine_ls_number_parameters 623
_refine_ls_number_reflns 9104
_refine_ls_number_restraints 9
_refine_ls_restrained_S_all 1.082
_refine_ls_R_factor_all 0.1431
_refine_ls_R_factor_gt 0.0970
_refine_ls_shift/su_max 0.032
_refine_ls_shift/su_mean 0.000
_refine_ls_structure_factor_coef Fsqd
_refine_ls_weighting_details 'w=1/[\s^2^(Fo^2^)+(0.0786P)^2^+27.2482P] where P=(Fo^2^+2Fc^2^)/3'
_refine_ls_weighting_scheme calc
_refine_ls_wR_factor_gt 0.2287
_refine_ls_wR_factor_ref 0.2700
_reflns_Friedel_coverage 0.000
_reflns_number_gt 6205
_reflns_number_total 9104
_reflns_threshold_expression 'I > 2\s(I)'
_cod_data_source_file ic5b01313_si_002.cif
_cod_data_source_block TWM5
_cod_original_cell_volume 4491.1(15)
_cod_original_sg_symbol_H-M 'P 21/n'
_cod_database_code 4346335
_shelx_shelxl_version_number 2014/7
_shelx_space_group_comment
;
The symmetry employed for this shelxl refinement is uniquely defined
by the following loop, which should always be used as a source of
symmetry information in preference to the above space-group names.
They are only intended as comments.
;
_shelx_estimated_absorpt_t_min 0.874
_shelx_estimated_absorpt_t_max 0.901

loop_
_space_group_symop_operation_xyz
'x, y, z'
'-x+1/2, y+1/2, -z+1/2'
'-x, -y, -z'
'x-1/2, -y-1/2, z-1/2'

loop_
_atom_site_label
_atom_site_type_symbol
_atom_site_fract_x
_atom_site_fract_y
_atom_site_fract_z
_atom_site_U_iso_or_equiv
_atom_site_adp_type
_atom_site_occupancy
_atom_site_site_symmetry_order
_atom_site_calc_flag
_atom_site_refinement_flags_posn
_atom_site_refinement_flags_adp
_atom_site_refinement_flags_occupancy
_atom_site_disorder_assembly
_atom_site_disorder_group
Fe1 Fe 0.21382(4) 0.77775(6) 0.47711(4) 0.0379(2) Uani 1 1 d . . . . .
O6 O 0.7304(2) 0.8233(3) 0.7752(2) 0.0475(10) Uani 1 1 d . . . . .
O1 O 0.1790(3) 0.3467(4) 0.7660(3) 0.0692(14) Uani 1 1 d . . . . .
O2 O 0.1467(3) 0.1821(4) 0.7613(3) 0.0643(13) Uani 1 1 d . . . . .
O5 O 0.6722(3) 0.7336(4) 0.6847(2) 0.0672(14) Uani 1 1 d . . . . .
O3 O 0.2048(3) 0.2439(4) 0.6887(2) 0.0551(11) Uani 1 1 d . . . . .
O4 O 0.6098(2) 0.8202(4) 0.7445(2) 0.0562(12) Uani 1 1 d . . . . .
N25 N 0.2886(5) 0.3317(6) 0.5357(5) 0.097(3) Uani 1 1 d . . . . .
N24 N 0.3822(4) 1.0139(6) 0.5901(4) 0.0705(17) Uani 1 1 d . . . . .
N9 N 0.2121(2) 0.5938(4) 0.5600(2) 0.0405(11) Uani 1 1 d . . . . .
N19 N 0.2204(3) 0.4642(4) 0.3625(3) 0.0449(12) Uani 1 1 d . . . . .
N22 N 0.1775(3) 0.2577(4) 0.7389(3) 0.0512(14) Uani 1 1 d . . . . .
N2 N 0.3533(2) 0.7613(4) 0.5792(2) 0.0384(10) Uani 1 1 d . . . . .
N3 N 0.3187(2) 0.7922(4) 0.5169(2) 0.0375(10) Uani 1 1 d . . . . .
N18 N 0.1569(2) 0.5106(4) 0.3645(3) 0.0427(11) Uani 1 1 d . . . . .
N10 N 0.2022(2) 0.6962(4) 0.5536(2) 0.0376(10) Uani 1 1 d . . . . .
N21 N 0.1066(3) 0.7538(4) 0.4300(2) 0.0436(12) Uani 1 1 d . . . . .
N16 N 0.2888(2) 0.6118(3) 0.4246(2) 0.0344(10) Uani 1 1 d . . . . .
N23 N 0.6705(3) 0.7908(4) 0.7353(2) 0.0435(12) Uani 1 1 d . . . . .
N17 N 0.2247(2) 0.6542(3) 0.4255(2) 0.0301(9) Uani 1 1 d . . . . .
N20 N 0.0962(2) 0.6600(3) 0.3932(2) 0.0354(10) Uani 1 1 d . . . . .
N15 N 0.3473(3) 0.4778(4) 0.3793(3) 0.0489(13) Uani 1 1 d . . . . .
H15A H 0.3458 0.4168 0.3578 0.059 Uiso 1 1 calc R U . . .
H15B H 0.3904 0.5109 0.3951 0.059 Uiso 1 1 calc R U . . .
N1 N 0.4631(3) 0.7597(5) 0.6661(3) 0.0562(15) Uani 1 1 d . . . . .
H1A H 0.4377 0.7350 0.6943 0.067 Uiso 1 1 calc R U . . .
H1B H 0.5117 0.7710 0.6815 0.067 Uiso 1 1 calc R U . . .
N5 N 0.4693(3) 0.8148(5) 0.5577(3) 0.0560(14) Uani 1 1 d . . . . .
N4 N 0.4328(3) 0.8452(5) 0.4947(3) 0.0528(13) Uani 1 1 d . . . . .
N7 N 0.2382(3) 0.8664(4) 0.4045(3) 0.0490(13) Uani 1 1 d . . . . .
N6 N 0.3150(3) 0.8795(4) 0.4154(3) 0.0488(13) Uani 1 1 d . . . . .
N8 N 0.2145(3) 0.4488(5) 0.6292(3) 0.0655(17) Uani 1 1 d . . . . .
H8A H 0.2065 0.4177 0.6661 0.079 Uiso 1 1 calc R U . . .
H8B H 0.2314 0.4120 0.5991 0.079 Uiso 1 1 calc R U . . .
N12 N 0.1752(3) 0.6037(7) 0.6671(3) 0.0690(18) Uani 1 1 d . . . . .
N11 N 0.1665(3) 0.7065(6) 0.6591(3) 0.0684(18) Uani 1 1 d . . . . .
N13 N 0.1771(3) 0.8576(5) 0.5950(3) 0.0570(16) Uani 1 1 d . . . . .
N14 N 0.1951(3) 0.8931(4) 0.5364(3) 0.0546(15) Uani 1 1 d . . . . .
N26A N 0.0974(8) 0.3373(14) 0.4808(7) 0.134(5) Uani 0.75 1 d . . P A 1
N26C N 0.1296(6) 0.2530(9) 0.2802(7) 0.134(4) Uani 1 1 d . . . B 3
N26E N 0.058(2) 0.174(3) 0.1773(13) 0.101(10) Uiso 0.25 1 d D . P C 5
N26F N -0.0280(11) -0.0229(14) 0.0329(11) 0.117(7) Uani 0.5 1 d D . P D 6
N26G N 0.0034(14) 0.121(3) 0.1337(17) 0.28(3) Uani 0.5 1 d D . P E 7
C14 C 0.1446(5) 0.9284(9) 0.7012(5) 0.109(4) Uani 1 1 d . . . . .
H14A H 0.1403 0.8531 0.7112 0.163 Uiso 1 1 calc R U . . .
H14B H 0.1834 0.9608 0.7389 0.163 Uiso 1 1 calc R U . . .
H14C H 0.0964 0.9634 0.6976 0.163 Uiso 1 1 calc R U . . .
C22 C 0.3716(6) 1.1366(9) 0.6887(4) 0.096(3) Uani 1 1 d . . . . .
C12 C 0.1767(4) 1.0297(9) 0.6025(5) 0.096(4) Uani 1 1 d . . . . .
H12B H 0.1733 1.1001 0.6180 0.116 Uiso 1 1 calc R U . . .
C10 C 0.2115(5) 1.0699(6) 0.4847(5) 0.095(4) Uani 1 1 d . . . . .
H10A H 0.2086 1.1442 0.4976 0.142 Uiso 1 1 calc R U . . .
H10B H 0.2619 1.0546 0.4801 0.142 Uiso 1 1 calc R U . . .
H10C H 0.1745 1.0562 0.4403 0.142 Uiso 1 1 calc R U . . .
C21 C 0.0246(4) 0.8941(7) 0.4556(5) 0.099(4) Uani 1 1 d . . . . .
H21A H -0.0294 0.9087 0.4434 0.148 Uiso 1 1 calc R U . . .
H21B H 0.0435 0.8879 0.5063 0.148 Uiso 1 1 calc R U . . .
H21C H 0.0506 0.9519 0.4390 0.148 Uiso 1 1 calc R U . . .
C25 C 0.3346(5) 0.2943(6) 0.5140(5) 0.072(2) Uani 1 1 d . . . . .
C24 C 0.3934(5) 0.2466(8) 0.4883(5) 0.081(3) Uani 1 1 d . . . . .
C11 C 0.1951(4) 1.0001(6) 0.5403(5) 0.074(3) Uani 1 1 d . . . . .
C3 C 0.4110(5) 0.9640(7) 0.3621(4) 0.082(3) Uani 1 1 d . . . . .
H3A H 0.4097 1.0066 0.3208 0.123 Uiso 1 1 calc R U . . .
H3B H 0.4361 1.0040 0.4040 0.123 Uiso 1 1 calc R U . . .
H3C H 0.4387 0.8984 0.3605 0.123 Uiso 1 1 calc R U . . .
C13 C 0.1648(4) 0.9400(8) 0.6364(5) 0.083(3) Uani 1 1 d . . . . .
C5 C 0.2646(5) 0.9599(5) 0.3183(4) 0.067(2) Uani 1 1 d . . . . .
H5B H 0.2571 0.9987 0.2762 0.080 Uiso 1 1 calc R U . . .
C4 C 0.3327(5) 0.9381(5) 0.3641(4) 0.0616(19) Uani 1 1 d . . . . .
C7 C 0.1263(5) 0.9223(6) 0.3123(4) 0.078(3) Uani 1 1 d . . . . .
H7A H 0.1162 0.9614 0.2683 0.117 Uiso 1 1 calc R U . . .
H7B H 0.1055 0.8508 0.3035 0.117 Uiso 1 1 calc R U . . .
H7C H 0.1027 0.9590 0.3444 0.117 Uiso 1 1 calc R U . . .
C6 C 0.2089(4) 0.9160(5) 0.3437(3) 0.061(2) Uani 1 1 d . . . . .
C8 C 0.2012(3) 0.5507(6) 0.6191(3) 0.0504(16) Uani 1 1 d . . . . .
C9 C 0.1822(3) 0.7491(6) 0.6047(3) 0.0486(16) Uani 1 1 d . . . . .
C20 C 0.0384(3) 0.7926(5) 0.4222(3) 0.0566(19) Uani 1 1 d . . . . .
C23 C 0.3781(4) 1.0682(6) 0.6330(4) 0.0536(16) Uani 1 1 d . . . . .
C2 C 0.3586(3) 0.8401(4) 0.4785(3) 0.0414(13) Uani 1 1 d . . . . .
C19 C -0.0153(3) 0.7258(6) 0.3807(3) 0.0530(17) Uani 1 1 d . . . . .
H19B H -0.0681 0.7367 0.3680 0.064 Uiso 1 1 calc R U . . .
C15 C 0.2847(3) 0.5199(4) 0.3881(3) 0.0395(13) Uani 1 1 d . . . . .
C17 C -0.0078(3) 0.5500(5) 0.3167(3) 0.0487(15) Uani 1 1 d . . . . .
H17A H 0.0340 0.5040 0.3138 0.073 Uiso 1 1 calc R U . . .
H17B H -0.0428 0.5103 0.3365 0.073 Uiso 1 1 calc R U . . .
H17C H -0.0340 0.5749 0.2700 0.073 Uiso 1 1 calc R U . . .
C1 C 0.4282(3) 0.7799(5) 0.6004(3) 0.0431(13) Uani 1 1 d . . . . .
C18 C 0.0215(3) 0.6417(5) 0.3617(3) 0.0433(14) Uani 1 1 d . . . . .
C16 C 0.1606(3) 0.6055(4) 0.3920(3) 0.0342(11) Uani 1 1 d . . . . .
C27E C 0.083(2) 0.207(3) 0.2333(12) 0.018(8) Uiso 0.1 1 d D . P C 5
C26E C 0.0763(11) 0.2096(16) 0.3085(9) 0.094(5) Uiso 0.55 1 d D . P C 5
C27F C -0.0543(13) -0.0174(17) 0.0788(11) 0.046(5) Uani 0.3 1 d D . P D 6
C26F C -0.082(2) 0.003(4) 0.139(2) 0.16(2) Uani 0.5 1 d D . P D 6
C26G C -0.101(2) -0.013(3) 0.130(3) 0.144(19) Uani 0.5 1 d D . P E 7
C27G C -0.0397(9) 0.0581(19) 0.1336(10) 0.102(7) Uani 0.55 1 d D . P E 7
C26H C 0.053(2) 0.251(3) 0.4359(19) 0.058(8) Uiso 0.2 1 d . . P F 8
C27H C 0.043(2) 0.181(3) 0.3495(19) 0.098(10) Uiso 0.3 1 d . . P F 8
C26I C -0.0304(17) 0.434(2) 0.4739(15) 0.134(9) Uiso 0.5 1 d . . P G 9
C27I C 0.0185(18) 0.370(2) 0.4694(16) 0.080(9) Uani 0.3 1 d . . P G 9
C26J C 0.069(2) 0.443(4) 0.488(2) 0.070(10) Uiso 0.2 1 d . . P H 10

loop_
_atom_site_aniso_label
_atom_site_aniso_U_11
_atom_site_aniso_U_22
_atom_site_aniso_U_33
_atom_site_aniso_U_23
_atom_site_aniso_U_13
_atom_site_aniso_U_12
Fe1 0.0316(4) 0.0349(4) 0.0341(4) -0.0036(3) -0.0145(3) 0.0030(3)
O6 0.031(2) 0.052(2) 0.046(2) 0.0018(19) -0.0135(17) -0.0035(17)
O1 0.055(3) 0.058(3) 0.077(3) -0.021(3) -0.012(2) -0.001(2)
O2 0.067(3) 0.062(3) 0.057(3) 0.014(2) 0.003(2) 0.003(3)
O5 0.071(3) 0.071(3) 0.049(3) -0.022(2) -0.003(2) 0.002(3)
O3 0.058(3) 0.055(3) 0.041(2) 0.000(2) -0.006(2) 0.000(2)
O4 0.032(2) 0.072(3) 0.053(3) -0.010(2) -0.0087(19) 0.002(2)
N25 0.091(6) 0.072(5) 0.145(8) 0.005(5) 0.060(6) 0.012(4)
N24 0.059(4) 0.067(4) 0.076(4) -0.011(4) 0.002(3) -0.002(3)
N9 0.030(2) 0.046(3) 0.038(2) 0.004(2) -0.0036(18) 0.000(2)
N19 0.037(3) 0.043(3) 0.045(3) -0.010(2) -0.006(2) 0.004(2)
N22 0.039(3) 0.054(3) 0.045(3) 0.004(3) -0.016(2) 0.001(2)
N2 0.029(2) 0.045(3) 0.033(2) -0.008(2) -0.0061(18) -0.0015(19)
N3 0.031(2) 0.041(3) 0.031(2) -0.0035(19) -0.0092(18) 0.0015(19)
N18 0.032(2) 0.038(3) 0.048(3) -0.009(2) -0.006(2) 0.001(2)
N10 0.021(2) 0.049(3) 0.034(2) -0.003(2) -0.0084(17) 0.0030(18)
N21 0.036(2) 0.046(3) 0.036(2) -0.005(2) -0.0136(19) 0.007(2)
N16 0.029(2) 0.036(2) 0.030(2) -0.0002(18) -0.0060(17) -0.0014(18)
N23 0.037(3) 0.053(3) 0.031(2) -0.004(2) -0.0074(19) 0.002(2)
N17 0.026(2) 0.031(2) 0.026(2) -0.0014(16) -0.0065(16) 0.0007(17)
N20 0.033(2) 0.033(2) 0.031(2) -0.0037(18) -0.0084(17) -0.0005(18)
N15 0.033(2) 0.052(3) 0.054(3) -0.015(2) -0.003(2) 0.006(2)
N1 0.027(2) 0.076(4) 0.051(3) -0.001(3) -0.016(2) -0.006(2)
N5 0.037(3) 0.062(3) 0.061(3) -0.007(3) -0.003(2) -0.009(2)
N4 0.043(3) 0.058(3) 0.052(3) -0.008(3) 0.002(2) -0.010(2)
N7 0.051(3) 0.036(3) 0.045(3) 0.005(2) -0.014(2) -0.006(2)
N6 0.056(3) 0.040(3) 0.040(3) 0.000(2) -0.005(2) -0.013(2)
N8 0.058(4) 0.074(4) 0.057(3) 0.027(3) 0.003(3) 0.002(3)
N12 0.052(3) 0.112(6) 0.040(3) -0.013(3) 0.005(3) -0.014(4)
N11 0.055(4) 0.096(5) 0.047(3) -0.025(3) 0.001(3) -0.011(3)
N13 0.030(2) 0.073(4) 0.053(3) -0.036(3) -0.016(2) 0.012(2)
N14 0.033(2) 0.055(3) 0.058(3) -0.030(3) -0.021(2) 0.012(2)
N26A 0.116(11) 0.169(15) 0.113(10) -0.019(10) 0.023(8) -0.021(10)
N26C 0.093(7) 0.126(8) 0.189(11) -0.033(8) 0.047(7) -0.026(6)
N26F 0.104(14) 0.081(12) 0.138(18) 0.019(12) -0.019(12) -0.001(10)
N26G 0.103(18) 0.45(6) 0.24(3) 0.25(4) -0.063(19) -0.09(3)
C14 0.060(5) 0.156(10) 0.086(6) -0.083(7) -0.024(4) 0.036(6)
C22 0.100(7) 0.137(9) 0.038(4) -0.005(5) -0.004(4) 0.060(6)
C12 0.046(4) 0.094(7) 0.114(7) -0.074(6) -0.039(4) 0.024(4)
C10 0.086(6) 0.037(4) 0.124(8) -0.023(5) -0.039(5) 0.009(4)
C21 0.045(4) 0.099(6) 0.117(7) -0.067(6) -0.041(4) 0.041(4)
C25 0.074(5) 0.060(5) 0.087(6) 0.018(4) 0.028(5) 0.011(4)
C24 0.091(6) 0.087(6) 0.073(5) 0.006(5) 0.033(5) 0.034(5)
C11 0.042(4) 0.058(4) 0.095(6) -0.039(4) -0.032(4) 0.015(3)
C3 0.100(6) 0.075(5) 0.067(5) 0.010(4) 0.013(4) -0.042(5)
C13 0.033(3) 0.103(7) 0.088(6) -0.067(6) -0.031(4) 0.026(4)
C5 0.103(6) 0.039(3) 0.044(4) 0.011(3) -0.006(4) -0.020(4)
C4 0.087(5) 0.038(3) 0.050(4) 0.004(3) 0.001(4) -0.019(3)
C7 0.097(6) 0.046(4) 0.058(4) 0.010(3) -0.038(4) 0.000(4)
C6 0.082(5) 0.034(3) 0.046(3) 0.008(3) -0.020(3) -0.011(3)
C8 0.034(3) 0.069(4) 0.039(3) 0.009(3) -0.006(2) -0.008(3)
C9 0.022(2) 0.078(5) 0.038(3) -0.020(3) -0.007(2) 0.005(3)
C20 0.040(3) 0.061(4) 0.050(4) -0.024(3) -0.021(3) 0.025(3)
C23 0.042(3) 0.062(4) 0.050(4) 0.017(3) 0.001(3) 0.003(3)
C2 0.045(3) 0.030(3) 0.041(3) -0.003(2) -0.003(2) -0.002(2)
C19 0.028(3) 0.072(4) 0.046(3) -0.015(3) -0.012(2) 0.011(3)
C15 0.038(3) 0.039(3) 0.032(3) -0.002(2) -0.007(2) 0.001(2)
C17 0.028(3) 0.062(4) 0.050(3) -0.019(3) -0.002(2) -0.005(3)
C1 0.029(3) 0.045(3) 0.046(3) -0.009(3) -0.007(2) -0.004(2)
C18 0.034(3) 0.053(3) 0.033(3) -0.008(2) -0.009(2) -0.001(3)
C16 0.032(3) 0.032(3) 0.028(2) -0.001(2) -0.009(2) -0.002(2)
C27F 0.051(13) 0.038(11) 0.045(12) 0.011(9) 0.006(10) -0.005(9)
C26F 0.040(17) 0.11(3) 0.30(6) 0.06(3) 0.01(2) -0.039(14)
C26G 0.06(2) 0.046(13) 0.30(5) 0.007(18) 0.01(2) -0.011(14)
C27G 0.044(9) 0.17(2) 0.089(12) 0.020(13) 0.011(8) -0.001(11)
C27I 0.09(2) 0.077(19) 0.085(19) 0.044(16) 0.052(17) 0.028(17)

loop_
_atom_type_symbol
_atom_type_description
_atom_type_scat_dispersion_real
_atom_type_scat_dispersion_imag
_atom_type_scat_source
C C 0.0033 0.0016 'International Tables Vol C Tables 4.2.6.8 and 6.1.1.4'
H H 0.0000 0.0000 'International Tables Vol C Tables 4.2.6.8 and 6.1.1.4'
N N 0.0061 0.0033 'International Tables Vol C Tables 4.2.6.8 and 6.1.1.4'
O O 0.0106 0.0060 'International Tables Vol C Tables 4.2.6.8 and 6.1.1.4'
Fe Fe 0.3463 0.8444 'International Tables Vol C Tables 4.2.6.8 and 6.1.1.4'

loop_
_geom_angle_atom_site_label_1
_geom_angle_atom_site_label_2
_geom_angle_atom_site_label_3
_geom_angle
_geom_angle_site_symmetry_3
N3 Fe1 N10 92.07(19) .
N3 Fe1 N17 93.61(18) .
N10 Fe1 N17 92.24(19) .
N3 Fe1 N14 89.95(19) .
N10 Fe1 N14 81.1(2) .
N17 Fe1 N14 172.5(2) .
N3 Fe1 N7 81.1(2) .
N10 Fe1 N7 173.07(18) .
N17 Fe1 N7 89.6(2) .
N14 Fe1 N7 97.4(3) .
N3 Fe1 N21 175.1(2) .
N10 Fe1 N21 89.2(2) .
N17 Fe1 N21 81.60(18) .
N14 Fe1 N21 94.9(2) .
N7 Fe1 N21 97.7(2) .
N10 N9 C8 115.5(5) .
N18 N19 C15 117.0(5) .
O1 N22 O3 120.5(6) .
O1 N22 O2 119.7(6) .
O3 N22 O2 119.8(6) .
N3 N2 C1 116.9(5) .
N2 N3 C2 118.4(5) .
N2 N3 Fe1 124.2(4) .
C2 N3 Fe1 117.3(3) .
C16 N18 N19 118.0(5) .
N9 N10 C9 118.4(5) .
N9 N10 Fe1 124.9(4) .
C9 N10 Fe1 116.7(4) .
C20 N21 N20 105.1(4) .
C20 N21 Fe1 143.3(4) .
N20 N21 Fe1 111.4(3) .
N17 N16 C15 115.8(4) .
O4 N23 O5 120.7(5) .
O4 N23 O6 119.3(5) .
O5 N23 O6 119.9(5) .
N16 N17 C16 119.2(4) .
N16 N17 Fe1 124.7(3) .
C16 N17 Fe1 116.0(3) .
C18 N20 C16 132.2(5) .
C18 N20 N21 111.7(4) .
C16 N20 N21 116.0(4) .
C15 N15 H15A 120.0 .
C15 N15 H15B 120.0 .
H15A N15 H15B 120.0 .
C1 N1 H1A 120.0 .
C1 N1 H1B 120.0 .
H1A N1 H1B 120.0 .
N4 N5 C1 117.6(5) .
N5 N4 C2 117.1(6) .
C6 N7 N6 103.7(6) .
C6 N7 Fe1 144.0(5) .
N6 N7 Fe1 112.1(3) .
C4 N6 N7 112.5(5) .
C4 N6 C2 132.2(6) .
N7 N6 C2 114.9(5) .
C8 N8 H8A 120.0 .
C8 N8 H8B 120.0 .
H8A N8 H8B 120.0 .
N11 N12 C8 117.3(7) .
C9 N11 N12 117.4(6) .
N14 N13 C13 112.0(8) .
N14 N13 C9 114.9(5) .
C13 N13 C9 132.7(8) .
C11 N14 N13 105.9(6) .
C11 N14 Fe1 141.1(7) .
N13 N14 Fe1 112.9(4) .
C13 C14 H14A 109.5 .
C13 C14 H14B 109.5 .
H14A C14 H14B 109.5 .
C13 C14 H14C 109.5 .
H14A C14 H14C 109.5 .
H14B C14 H14C 109.5 .
C13 C12 C11 108.7(8) .
C13 C12 H12B 125.7 .
C11 C12 H12B 125.7 .
C11 C10 H10A 109.5 .
C11 C10 H10B 109.5 .
H10A C10 H10B 109.5 .
C11 C10 H10C 109.5 .
H10A C10 H10C 109.5 .
H10B C10 H10C 109.5 .
C20 C21 H21A 109.5 .
C20 C21 H21B 109.5 .
H21A C21 H21B 109.5 .
C20 C21 H21C 109.5 .
H21A C21 H21C 109.5 .
H21B C21 H21C 109.5 .
N25 C25 C24 178.7(10) .
N14 C11 C12 108.4(9) .
N14 C11 C10 122.6(8) .
C12 C11 C10 128.9(8) .
C4 C3 H3A 109.5 .
C4 C3 H3B 109.5 .
H3A C3 H3B 109.5 .
C4 C3 H3C 109.5 .
H3A C3 H3C 109.5 .
H3B C3 H3C 109.5 .
C12 C13 N13 104.9(9) .
C12 C13 C14 129.8(8) .
N13 C13 C14 125.3(11) .
C4 C5 C6 108.5(6) .
C4 C5 H5B 125.8 .
C6 C5 H5B 125.8 .
N6 C4 C5 104.3(7) .
N6 C4 C3 124.1(7) .
C5 C4 C3 131.5(7) .
C6 C7 H7A 109.5 .
C6 C7 H7B 109.5 .
H7A C7 H7B 109.5 .
C6 C7 H7C 109.5 .
H7A C7 H7C 109.5 .
H7B C7 H7C 109.5 .
N7 C6 C5 110.9(6) .
N7 C6 C7 121.9(7) .
C5 C6 C7 127.2(6) .
N8 C8 N12 117.5(7) .
N8 C8 N9 117.4(7) .
N12 C8 N9 125.0(7) .
N11 C9 N10 125.9(7) .
N11 C9 N13 120.1(6) .
N10 C9 N13 114.0(6) .
N21 C20 C19 110.5(5) .
N21 C20 C21 122.3(6) .
C19 C20 C21 127.1(6) .
N24 C23 C22 178.8(9) .
N4 C2 N3 124.9(5) .
N4 C2 N6 121.1(6) .
N3 C2 N6 113.8(5) .
C18 C19 C20 107.8(5) .
C18 C19 H19B 126.1 .
C20 C19 H19B 126.1 .
N15 C15 N19 116.7(5) .
N15 C15 N16 119.0(5) .
N19 C15 N16 124.2(5) .
C18 C17 H17A 109.5 .
C18 C17 H17B 109.5 .
H17A C17 H17B 109.5 .
C18 C17 H17C 109.5 .
H17A C17 H17C 109.5 .
H17B C17 H17C 109.5 .
N1 C1 N2 117.8(6) .
N1 C1 N5 118.5(5) .
N2 C1 N5 123.7(5) .
C19 C18 N20 104.7(5) .
C19 C18 C17 130.4(5) .
N20 C18 C17 124.9(5) .
N18 C16 N17 124.6(5) .
N18 C16 N20 120.9(4) .
N17 C16 N20 114.3(4) .
N26E C27E C26E 146(3) .
N26F C27F C26F 172(3) .
N26G C27G C26G 173(3) .
C27I C26I C26I 104(3) 3_566

loop_
_geom_bond_atom_site_label_1
_geom_bond_atom_site_label_2
_geom_bond_distance
_geom_bond_site_symmetry_2
Fe1 N3 1.898(4) .
Fe1 N10 1.900(5) .
Fe1 N17 1.910(4) .
Fe1 N14 1.965(5) .
Fe1 N7 1.974(5) .
Fe1 N21 1.978(4) .
O6 N23 1.248(6) .
O1 N22 1.246(7) .
O2 N22 1.254(7) .
O5 N23 1.248(6) .
O3 N22 1.246(7) .
O4 N23 1.242(6) .
N25 C25 1.151(10) .
N24 C23 1.116(9) .
N9 N10 1.310(7) .
N9 C8 1.361(8) .
N19 N18 1.322(7) .
N19 C15 1.359(7) .
N2 N3 1.296(6) .
N2 C1 1.355(7) .
N3 C2 1.340(8) .
N18 C16 1.314(7) .
N10 C9 1.348(7) .
N21 C20 1.323(7) .
N21 N20 1.381(6) .
N16 N17 1.305(6) .
N16 C15 1.363(7) .
N17 C16 1.346(6) .
N20 C18 1.375(7) .
N20 C16 1.381(7) .
N15 C15 1.326(7) .
N15 H15A 0.8800 .
N15 H15B 0.8800 .
N1 C1 1.321(8) .
N1 H1A 0.8800 .
N1 H1B 0.8800 .
N5 N4 1.316(8) .
N5 C1 1.356(8) .
N4 C2 1.324(8) .
N7 C6 1.345(8) .
N7 N6 1.387(7) .
N6 C4 1.372(8) .
N6 C2 1.393(7) .
N8 C8 1.317(9) .
N8 H8A 0.8800 .
N8 H8B 0.8800 .
N12 N11 1.314(10) .
N12 C8 1.356(9) .
N11 C9 1.310(9) .
N13 N14 1.373(9) .
N13 C13 1.385(9) .
N13 C9 1.386(9) .
N14 C11 1.356(9) .
N26E C27E 1.164(18) .
N26F C27F 1.147(16) .
N26G C27G 1.126(17) .
C14 C13 1.445(15) .
C14 H14A 0.9800 .
C14 H14B 0.9800 .
C14 H14C 0.9800 .
C22 C23 1.436(11) .
C12 C13 1.368(15) .
C12 C11 1.419(13) .
C12 H12B 0.9500 .
C10 C11 1.508(14) .
C10 H10A 0.9800 .
C10 H10B 0.9800 .
C10 H10C 0.9800 .
C21 C20 1.499(9) .
C21 H21A 0.9800 .
C21 H21B 0.9800 .
C21 H21C 0.9800 .
C25 C24 1.450(12) .
C3 C4 1.494(11) .
C3 H3A 0.9800 .
C3 H3B 0.9800 .
C3 H3C 0.9800 .
C5 C4 1.372(11) .
C5 C6 1.379(11) .
C5 H5B 0.9500 .
C7 C6 1.491(10) .
C7 H7A 0.9800 .
C7 H7B 0.9800 .
C7 H7C 0.9800 .
C20 C19 1.396(8) .
C19 C18 1.370(9) .
C19 H19B 0.9500 .
C17 C18 1.478(8) .
C17 H17A 0.9800 .
C17 H17B 0.9800 .
C17 H17C 0.9800 .
C27E C26E 1.537(18) .
C27F C26F 1.438(19) .
C26G C27G 1.440(17) .
C26H C27H 1.90(5) .
C26I C27I 1.23(4) .
C26I C26I 2.12(6) 3_566
